data_7159946
loop_
_publ_author_name
'Djoki&#x107;, Sanja'
'Benedekovi&#x107;, Goran'
'Kesi&#x107;, Jelena'
'Rodi&#x107;, Marko V'
'Popsavin, Mirjana'
'Popsavin, Velimir'
'Francuz, Jovana'

_publ_section_title
;
 First total synthesis of asperilactone B. Revision of absolute
 stereochemistry of asperilactones B and C.
;
_journal_issue 24
_journal_name_full 'Organic &amp; biomolecular chemistry'
_journal_page_first 4864
_journal_page_last 4867
_journal_paper_doi 10.1039/d4ob00583j
_journal_volume 22
_journal_year 2024
_chemical_absolute_configuration rmad
_chemical_enantioexcess_bulk 1
_chemical_enantioexcess_bulk_technique OA
_chemical_formula_moiety 'C8 H12 O5'
_chemical_formula_sum 'C8 H12 O5'
_chemical_formula_weight 188.18
_chemical_melting_point 401
_chemical_name_common ' 3,6-Anhydro-2,8-dideoxy-L-glycero-D-ido-octono-1,4-lactone '
_chemical_name_systematic ' 3,6-Anhydro-2,8-dideoxy-L-glycero-D-ido-octono-1,4-lactone '
_chemical_optical_rotation '[\a]^25^~D~ = +38.4 (c = 0.5, Me~2~CO)'
_space_group_crystal_system orthorhombic
_space_group_IT_number 19
_space_group_name_Hall 'P 2ac 2ab'
_space_group_name_H-M_alt 'P 21 21 21'
_atom_sites_solution_hydrogens geom
_atom_sites_solution_primary dual
_audit_creation_method SHELXL-2019/3
_audit_update_record
;
2024-02-19 deposited with the CCDC.	2024-05-10 downloaded from the CCDC.
;
_cell_angle_alpha 90
_cell_angle_beta 90
_cell_angle_gamma 90
_cell_formula_units_Z 8
_cell_length_a 5.37102(6)
_cell_length_b 12.47818(12)
_cell_length_c 26.7627(3)
_cell_measurement_reflns_used 10051
_cell_measurement_temperature 295(2)
_cell_measurement_theta_max 71.8730
_cell_measurement_theta_min 3.2620
_cell_volume 1793.65(3)
_computing_cell_refinement 'CrysAlisPro 1.171.42.49 (Rigaku OD, 2022)'
_computing_data_collection 'CrysAlisPro 1.171.42.49 (Rigaku OD, 2022)'
_computing_data_reduction 'CrysAlisPro 1.171.42.49 (Rigaku OD, 2022)'
_computing_molecular_graphics 'Mercury (Macrae et al., 2020)'
_computing_publication_material 'ShelXle (H\"ubschle et al., 2011)'
_computing_structure_refinement 'SHELXL-2019/2 (Sheldrick, 2019)'
_computing_structure_solution 'SHELXT 2018/2 (Sheldrick, 2018)'
_diffrn_ambient_temperature 295(2)
_diffrn_detector 'CCD plate'
_diffrn_detector_area_resol_mean 16.3280
_diffrn_detector_type Sapphire3
_diffrn_measured_fraction_theta_full 1.000
_diffrn_measured_fraction_theta_max 1.000
_diffrn_measurement_details
;
List of Runs (angles in degrees, time in seconds):

  # Type    Start    End  Width  t~exp~   \w     \q     \k     \f   Frames
#--------------------------------------------------------------------------
  1  \w      1.00  74.00   1.00   10.00    --   36.28 -99.00 -90.00   73
  2  \w    -18.00  63.00   1.00   10.00    --   36.28 -77.00-150.00   81
  3  \w      1.00  74.00   1.00   10.00    --   36.28 -99.00  30.00   73
  4  \w    -18.00  63.00   1.00   10.00    --   36.28 -77.00 120.00   81
  5  \w     56.00 109.00   1.00   10.00    --   36.28-178.00   0.00   53
  6  \w     39.00 106.00   1.00   40.00    --  108.00 -94.00 -60.00   67
  7  \w    101.00 176.00   1.00   40.00    --  108.00  77.00-150.00   75
  8  \w     39.00 106.00   1.00   40.00    --  108.00 -94.00  90.00   67
  9  \w     41.00 126.00   1.00   40.00    --  108.00 -61.00-150.00   85
 10  \w     40.00 125.00   1.00   40.00    --  108.00 -45.00 -60.00   85
 11  \w     39.00 106.00   1.00   40.00    --  108.00 -94.00 150.00   67
 12  \w     41.00 126.00   1.00   40.00    --  108.00 -61.00 120.00   85
 13  \w     70.00 178.00   1.00   40.00    --  108.00  15.00 -30.00  108
 14  \w     20.00 104.00   1.00   10.00    --   36.28  57.00 -90.00   84
 15  \w     20.00 104.00   1.00   10.00    --   36.28  57.00   0.00   84
 16  \w     20.00 104.00   1.00   10.00    --   36.28  57.00-180.00   84
 17  \w     20.00 104.00   1.00   10.00    --   36.28  57.00  60.00   84
 18  \w     85.00 175.00   1.00   40.00    --  108.00  71.00-129.00   90
 19  \w     91.00 176.00   1.00   40.00    --  108.00  45.00   0.00   85
 20  \w     70.00 178.00   1.00   40.00    --  108.00  15.00-180.00  108
 21  \w     91.00 176.00   1.00   40.00    --  108.00  45.00  90.00   85
 22  \w     70.00 178.00   1.00   40.00    --  108.00  15.00  90.00  108
 23  \w     39.00 106.00   1.00   40.00    --  108.00 -94.00   0.00   67
 24  \w     87.00 178.00   1.00   40.00    --  108.00  30.00-150.00   91
 25  \w     91.00 176.00   1.00   40.00    --  108.00  45.00 -90.00   85
 26  \w     17.00 106.00   1.00   10.00    --   36.28  37.00 150.00   89
 27  \w     20.00 104.00   1.00   10.00    --   36.28  57.00 -30.00   84
 28  \w    -31.00  53.00   1.00   10.00    --   36.28 -57.00 -60.00   84
 29  \w    -33.00  55.00   1.00   10.00    --   36.28 -37.00   0.00   88
 30  \w     90.00 155.00   1.00   40.00    --  108.00  61.00 -30.00   65
;
_diffrn_measurement_device 'four-circle diffractometer'
_diffrn_measurement_device_type 'Gemini S (Oxford Diffraction)'
_diffrn_measurement_method '\w scans'
_diffrn_orient_matrix_type 'CrysAlisPro convention (1999,Acta A55,543-557)'
_diffrn_orient_matrix_UB_11 -0.2268075000
_diffrn_orient_matrix_UB_12 -0.0518766000
_diffrn_orient_matrix_UB_13 -0.0256577000
_diffrn_orient_matrix_UB_21 0.0557309000
_diffrn_orient_matrix_UB_22 -0.1064572000
_diffrn_orient_matrix_UB_23 0.0269296000
_diffrn_orient_matrix_UB_31 -0.1665101000
_diffrn_orient_matrix_UB_32 0.0350280000
_diffrn_orient_matrix_UB_33 0.0439097000
_diffrn_radiation_monochromator graphite
_diffrn_radiation_probe x-ray
_diffrn_radiation_type 'Cu K\a'
_diffrn_radiation_wavelength 1.54184
_diffrn_reflns_av_R_equivalents 0.0264
_diffrn_reflns_av_unetI/netI 0.0141
_diffrn_reflns_Laue_measured_fraction_full 1.000
_diffrn_reflns_Laue_measured_fraction_max 1.000
_diffrn_reflns_limit_h_max 6
_diffrn_reflns_limit_h_min -6
_diffrn_reflns_limit_k_max 14
_diffrn_reflns_limit_k_min -14
_diffrn_reflns_limit_l_max 31
_diffrn_reflns_limit_l_min -29
_diffrn_reflns_number 19203
_diffrn_reflns_point_group_measured_fraction_full 1.000
_diffrn_reflns_point_group_measured_fraction_max 1.000
_diffrn_reflns_theta_full 66.596
_diffrn_reflns_theta_max 66.596
_diffrn_reflns_theta_min 3.303
_diffrn_source 'fine-focus sealed X-ray tube'
_diffrn_source_type 'Enhance (Cu) X-ray Source'
_exptl_absorpt_coefficient_mu 1.002
_exptl_absorpt_correction_T_max 1.00000
_exptl_absorpt_correction_T_min 0.50076
_exptl_absorpt_correction_type multi-scan
_exptl_absorpt_process_details
; 
CrysAlisPro 1.171.42.49 (Rigaku Oxford Diffraction, 2022) 
Empirical absorption correction using spherical harmonics, 
implemented in SCALE3 ABSPACK scaling algorithm. 
;
_exptl_crystal_colour colourless
_exptl_crystal_density_diffrn 1.394
_exptl_crystal_description prism
_exptl_crystal_F_000 800
_exptl_crystal_size_max 0.622
_exptl_crystal_size_mid 0.214
_exptl_crystal_size_min 0.087
_refine_diff_density_max 0.146
_refine_diff_density_min -0.113
_refine_diff_density_rms 0.025
_refine_ls_abs_structure_details
; 
 Flack x determined using 1195 quotients [(I+)-(I-)]/[(I+)+(I-)] 
 (Parsons, Flack and Wagner, Acta Cryst. B69 (2013) 249-259). 
;
_refine_ls_abs_structure_Flack 0.02(6)
_refine_ls_extinction_method none
_refine_ls_goodness_of_fit_ref 1.064
_refine_ls_hydrogen_treatment mixed
_refine_ls_matrix_type full
_refine_ls_number_parameters 245
_refine_ls_number_reflns 3176
_refine_ls_number_restraints 0
_refine_ls_restrained_S_all 1.064
_refine_ls_R_factor_all 0.0310
_refine_ls_R_factor_gt 0.0292
_refine_ls_shift/su_max 0.000
_refine_ls_shift/su_mean 0.000
_refine_ls_structure_factor_coef Fsqd
_refine_ls_weighting_details 'w=1/[\s^2^(Fo^2^)+(0.0332P)^2^+0.3008P] where P=(Fo^2^+2Fc^2^)/3'
_refine_ls_weighting_scheme calc
_refine_ls_wR_factor_gt 0.0731
_refine_ls_wR_factor_ref 0.0747
_reflns_Friedel_coverage 0.690
_reflns_Friedel_fraction_full 1.000
_reflns_Friedel_fraction_max 1.000
_reflns_number_gt 3032
_reflns_number_total 3176
_reflns_threshold_expression 'I > 2\s(I)'
_cod_data_source_file d4ob00583j3.cif
_cod_data_source_block 8
_cod_depositor_comments 'Adding full bibliography for 7159944--7159948.cif.'
_cod_database_code 7159946
_shelx_shelxl_version_number 2019/3
_shelx_space_group_comment
; 
The symmetry employed for this shelxl refinement is uniquely defined 
by the following loop, which should always be used as a source of 
symmetry information in preference to the above space-group names. 
They are only intended as comments. 
;

loop_
_space_group_symop_operation_xyz
'x, y, z'
'-x+1/2, -y, z+1/2'
'-x, y+1/2, -z+1/2'
'x+1/2, -y+1/2, -z'

loop_
_atom_site_label
_atom_site_type_symbol
_atom_site_fract_x
_atom_site_fract_y
_atom_site_fract_z
_atom_site_U_iso_or_equiv
_atom_site_adp_type
_atom_site_occupancy
_atom_site_site_symmetry_order
_atom_site_calc_flag
_atom_site_refinement_flags_posn
_atom_site_refinement_flags_adp
_atom_site_refinement_flags_occupancy
_atom_site_disorder_assembly
_atom_site_disorder_group
O1A O 1.0026(4) 0.70880(14) 0.44037(8) 0.0756(6) Uani 1 1 d . . . . .
O4A O 1.0627(3) 0.54282(13) 0.46809(7) 0.0581(4) Uani 1 1 d . . . . .
O5A O 0.8807(3) 0.26359(13) 0.48277(6) 0.0536(4) Uani 1 1 d . . . . .
H51A H 1.010(5) 0.2349(19) 0.4979(11) 0.080 Uiso 1 1 calc R U . . .
O6A O 0.5690(3) 0.42538(12) 0.43575(6) 0.0501(4) Uani 1 1 d . . . . .
O7A O 0.5472(4) 0.31000(14) 0.34164(6) 0.0636(5) Uani 1 1 d . . . . .
H7A H 0.436(7) 0.355(3) 0.3510(5) 0.095 Uiso 1 1 calc R U . . .
C1A C 0.9149(5) 0.62824(19) 0.45746(9) 0.0522(5) Uani 1 1 d . . . . .
C2A C 0.6528(4) 0.60356(18) 0.47084(9) 0.0501(5) Uani 1 1 d . . . . .
H21A H 0.541106 0.623637 0.443931 0.060 Uiso 1 1 calc R U . . .
H22A H 0.604095 0.641635 0.500890 0.060 Uiso 1 1 calc R U . . .
C3A C 0.6467(4) 0.48346(17) 0.47936(8) 0.0428(5) Uani 1 1 d . . . . .
H3A H 0.545305 0.464825 0.508530 0.051 Uiso 1 1 calc R U . . .
C4A C 0.9206(4) 0.45413(18) 0.48734(8) 0.0463(5) Uani 1 1 d . . . . .
H4A H 0.957911 0.440002 0.522577 0.056 Uiso 1 1 calc R U . . .
C5A C 0.9595(4) 0.35554(17) 0.45503(8) 0.0442(5) Uani 1 1 d . . . . .
H5A H 1.131925 0.349031 0.443445 0.053 Uiso 1 1 calc R U . . .
C6A C 0.7803(4) 0.37498(17) 0.41252(8) 0.0420(5) Uani 1 1 d . . . . .
H6A H 0.855987 0.425697 0.389049 0.050 Uiso 1 1 calc R U . . .
C7A C 0.6918(5) 0.27781(18) 0.38378(8) 0.0506(5) Uani 1 1 d . . . . .
H71A H 0.589270 0.233086 0.405741 0.061 Uiso 1 1 calc R U . . .
C8A C 0.9056(6) 0.2115(2) 0.36369(12) 0.0773(8) Uani 1 1 d . . . . .
H81A H 0.841290 0.154539 0.343343 0.116 Uiso 1 1 calc R U . . .
H82A H 0.998285 0.181817 0.391058 0.116 Uiso 1 1 calc R U . . .
H83A H 1.012806 0.256184 0.343937 0.116 Uiso 1 1 calc R U . . .
O1B O 0.8586(5) 0.46771(18) 0.09698(8) 0.0848(7) Uani 1 1 d . . . . .
O4B O 0.7643(4) 0.40298(14) 0.17172(7) 0.0679(5) Uani 1 1 d . . . . .
O5B O 0.4867(5) 0.20281(17) 0.25434(7) 0.0765(6) Uani 1 1 d . . . . .
H5B H 0.496(5) 0.232(3) 0.2815(14) 0.115 Uiso 1 1 calc R U . . .
O6B O 0.4987(3) 0.18878(12) 0.14660(6) 0.0562(4) Uani 1 1 d . . . . .
O7B O 0.7458(3) -0.00986(13) 0.14640(6) 0.0554(4) Uani 1 1 d . . . . .
H7B H 0.646(6) 0.012(2) 0.1248(10) 0.083 Uiso 1 1 calc R U . . .
C1B C 0.7167(6) 0.4188(2) 0.12264(10) 0.0619(7) Uani 1 1 d . . . . .
C2B C 0.4769(6) 0.3663(2) 0.10877(12) 0.0730(8) Uani 1 1 d . . . . .
H21B H 0.496354 0.323509 0.078762 0.088 Uiso 1 1 calc R U . . .
H22B H 0.348165 0.419439 0.103067 0.088 Uiso 1 1 calc R U . . .
C3B C 0.4123(5) 0.2965(2) 0.15283(10) 0.0619(6) Uani 1 1 d . . . . .
H3B H 0.233670 0.298661 0.160196 0.074 Uiso 1 1 calc R U . . .
C4B C 0.5657(6) 0.3429(2) 0.19566(10) 0.0637(7) Uani 1 1 d . . . . .
H4B H 0.465303 0.387935 0.217907 0.076 Uiso 1 1 calc R U . . .
C5B C 0.6697(5) 0.2460(2) 0.22220(9) 0.0590(7) Uani 1 1 d . . . . .
H51B H 0.825490 0.261872 0.239760 0.071 Uiso 1 1 calc R U . . .
C6B C 0.7078(4) 0.16965(18) 0.17874(8) 0.0481(5) Uani 1 1 d . . . . .
H6B H 0.860877 0.189419 0.161057 0.058 Uiso 1 1 calc R U . . .
C7B C 0.7170(4) 0.0519(2) 0.19127(8) 0.0496(5) Uani 1 1 d . . . . .
H71B H 0.561689 0.031170 0.207894 0.060 Uiso 1 1 calc R U . . .
C8B C 0.9334(6) 0.0241(3) 0.22439(10) 0.0745(8) Uani 1 1 d . . . . .
H81B H 0.945874 -0.052360 0.227436 0.112 Uiso 1 1 calc R U . . .
H82B H 0.908535 0.055099 0.256844 0.112 Uiso 1 1 calc R U . . .
H83B H 1.084043 0.051844 0.210064 0.112 Uiso 1 1 calc R U . . .

loop_
_atom_site_aniso_label
_atom_site_aniso_U_11
_atom_site_aniso_U_22
_atom_site_aniso_U_33
_atom_site_aniso_U_23
_atom_site_aniso_U_13
_atom_site_aniso_U_12
O1A 0.0876(14) 0.0512(9) 0.0881(13) 0.0009(9) 0.0063(11) -0.0206(10)
O4A 0.0432(8) 0.0529(8) 0.0783(11) -0.0047(8) -0.0028(8) -0.0058(8)
O5A 0.0531(9) 0.0507(9) 0.0571(9) 0.0155(7) -0.0031(7) 0.0027(7)
O6A 0.0397(7) 0.0590(9) 0.0516(8) -0.0146(7) -0.0059(7) 0.0081(7)
O7A 0.0775(12) 0.0648(10) 0.0486(9) -0.0153(7) -0.0112(9) 0.0148(10)
C1A 0.0581(13) 0.0495(12) 0.0491(12) -0.0097(10) -0.0034(11) -0.0049(12)
C2A 0.0503(12) 0.0503(12) 0.0496(12) -0.0040(10) -0.0023(10) 0.0062(10)
C3A 0.0427(11) 0.0491(12) 0.0367(10) -0.0027(9) 0.0016(8) 0.0015(9)
C4A 0.0428(11) 0.0514(12) 0.0448(11) 0.0013(9) -0.0048(10) -0.0011(10)
C5A 0.0379(10) 0.0464(11) 0.0484(11) 0.0055(9) 0.0024(9) 0.0019(9)
C6A 0.0419(11) 0.0422(10) 0.0420(11) 0.0025(8) 0.0051(9) 0.0029(9)
C7A 0.0597(14) 0.0464(12) 0.0457(12) -0.0016(9) 0.0001(11) 0.0022(11)
C8A 0.089(2) 0.0663(17) 0.0761(18) -0.0197(14) -0.0054(17) 0.0252(17)
O1B 0.1085(17) 0.0684(12) 0.0776(13) 0.0106(11) 0.0047(12) -0.0230(12)
O4B 0.0849(13) 0.0581(10) 0.0609(10) -0.0067(8) -0.0051(10) -0.0230(10)
O5B 0.1016(15) 0.0840(12) 0.0440(9) -0.0148(9) 0.0190(10) -0.0274(12)
O6B 0.0687(11) 0.0508(9) 0.0492(8) -0.0057(7) -0.0101(8) -0.0010(8)
O7B 0.0632(10) 0.0547(9) 0.0483(8) -0.0041(7) -0.0065(8) 0.0002(8)
C1B 0.0793(18) 0.0466(13) 0.0600(15) -0.0005(11) -0.0013(14) -0.0032(13)
C2B 0.079(2) 0.0585(14) 0.0813(19) 0.0098(13) -0.0186(16) -0.0042(14)
C3B 0.0522(13) 0.0574(14) 0.0760(17) -0.0039(12) 0.0030(13) 0.0006(12)
C4B 0.0751(17) 0.0573(14) 0.0588(14) -0.0148(11) 0.0135(14) -0.0073(13)
C5B 0.0704(17) 0.0645(15) 0.0422(12) -0.0101(11) 0.0028(11) -0.0175(13)
C6B 0.0492(12) 0.0557(12) 0.0393(11) -0.0041(9) 0.0005(9) -0.0115(10)
C7B 0.0500(12) 0.0572(13) 0.0416(11) 0.0002(10) 0.0005(10) -0.0077(11)
C8B 0.0782(19) 0.0819(19) 0.0635(16) -0.0013(14) -0.0195(15) 0.0033(17)

loop_
_atom_type_symbol
_atom_type_description
_atom_type_scat_dispersion_real
_atom_type_scat_dispersion_imag
_atom_type_scat_source
C C 0.0181 0.0091 'International Tables Vol C Tables 4.2.6.8 and 6.1.1.4'
H H 0.0000 0.0000 'International Tables Vol C Tables 4.2.6.8 and 6.1.1.4'
O O 0.0492 0.0322 'International Tables Vol C Tables 4.2.6.8 and 6.1.1.4'

loop_
_geom_angle_atom_site_label_1
_geom_angle_atom_site_label_2
_geom_angle_atom_site_label_3
_geom_angle
_geom_angle_site_symmetry_1
_geom_angle_site_symmetry_3
_geom_angle_publ_flag
C1A O4A C4A 111.59(18) . . ?
C5A O5A H51A 109.5 . . ?
C3A O6A C6A 110.04(16) . . ?
C7A O7A H7A 109.5 . . ?
O1A C1A O4A 120.5(2) . . ?
O1A C1A C2A 129.6(2) . . ?
O4A C1A C2A 109.9(2) . . ?
C1A C2A C3A 105.15(19) . . ?
C1A C2A H21A 110.7 . . ?
C3A C2A H21A 110.7 . . ?
C1A C2A H22A 110.7 . . ?
C3A C2A H22A 110.7 . . ?
H21A C2A H22A 108.8 . . ?
O6A C3A C2A 112.52(18) . . ?
O6A C3A C4A 105.80(17) . . ?
C2A C3A C4A 103.70(18) . . ?
O6A C3A H3A 111.5 . . ?
C2A C3A H3A 111.5 . . ?
C4A C3A H3A 111.5 . . ?
O4A C4A C5A 110.24(18) . . ?
O4A C4A C3A 106.01(17) . . ?
C5A C4A C3A 104.27(17) . . ?
O4A C4A H4A 112.0 . . ?
C5A C4A H4A 112.0 . . ?
C3A C4A H4A 112.0 . . ?
O5A C5A C6A 109.34(18) . . ?
O5A C5A C4A 108.27(17) . . ?
C6A C5A C4A 102.19(17) . . ?
O5A C5A H5A 112.2 . . ?
C6A C5A H5A 112.2 . . ?
C4A C5A H5A 112.2 . . ?
O6A C6A C5A 104.33(16) . . ?
O6A C6A C7A 108.82(18) . . ?
C5A C6A C7A 117.03(18) . . ?
O6A C6A H6A 108.8 . . ?
C5A C6A H6A 108.8 . . ?
C7A C6A H6A 108.8 . . ?
O7A C7A C6A 110.31(18) . . ?
O7A C7A C8A 106.6(2) . . ?
C6A C7A C8A 112.4(2) . . ?
O7A C7A H71A 109.2 . . ?
C6A C7A H71A 109.2 . . ?
C8A C7A H71A 109.2 . . ?
C7A C8A H81A 109.5 . . ?
C7A C8A H82A 109.5 . . ?
H81A C8A H82A 109.5 . . ?
C7A C8A H83A 109.5 . . ?
H81A C8A H83A 109.5 . . ?
H82A C8A H83A 109.5 . . ?
C1B O4B C4B 111.4(2) . . ?
C5B O5B H5B 109.5 . . ?
C3B O6B C6B 109.88(18) . . ?
C7B O7B H7B 109.5 . . ?
O1B C1B O4B 120.8(3) . . ?
O1B C1B C2B 129.3(3) . . ?
O4B C1B C2B 109.9(2) . . ?
C1B C2B C3B 104.9(2) . . ?
C1B C2B H21B 110.8 . . ?
C3B C2B H21B 110.8 . . ?
C1B C2B H22B 110.8 . . ?
C3B C2B H22B 110.8 . . ?
H21B C2B H22B 108.8 . . ?
O6B C3B C2B 112.2(2) . . ?
O6B C3B C4B 105.6(2) . . ?
C2B C3B C4B 104.1(2) . . ?
O6B C3B H3B 111.5 . . ?
C2B C3B H3B 111.5 . . ?
C4B C3B H3B 111.5 . . ?
O4B C4B C5B 110.5(2) . . ?
O4B C4B C3B 105.1(2) . . ?
C5B C4B C3B 104.4(2) . . ?
O4B C4B H4B 112.1 . . ?
C5B C4B H4B 112.1 . . ?
C3B C4B H4B 112.1 . . ?
O5B C5B C4B 109.6(2) . . ?
O5B C5B C6B 108.7(2) . . ?
C4B C5B C6B 101.09(19) . . ?
O5B C5B H51B 112.3 . . ?
C4B C5B H51B 112.3 . . ?
C6B C5B H51B 112.3 . . ?
O6B C6B C7B 108.72(18) . . ?
O6B C6B C5B 104.4(2) . . ?
C7B C6B C5B 116.46(19) . . ?
O6B C6B H6B 109.0 . . ?
C7B C6B H6B 109.0 . . ?
C5B C6B H6B 109.0 . . ?
O7B C7B C8B 106.7(2) . . ?
O7B C7B C6B 109.90(17) . . ?
C8B C7B C6B 112.4(2) . . ?
O7B C7B H71B 109.3 . . ?
C8B C7B H71B 109.3 . . ?
C6B C7B H71B 109.3 . . ?
C7B C8B H81B 109.5 . . ?
C7B C8B H82B 109.5 . . ?
H81B C8B H82B 109.5 . . ?
C7B C8B H83B 109.5 . . ?
H81B C8B H83B 109.5 . . ?
H82B C8B H83B 109.5 . . ?

loop_
_geom_bond_atom_site_label_1
_geom_bond_atom_site_label_2
_geom_bond_distance
_geom_bond_site_symmetry_2
_geom_bond_publ_flag
O1A C1A 1.201(3) . ?
O4A C1A 1.359(3) . ?
O4A C4A 1.440(3) . ?
O5A C5A 1.431(3) . ?
O5A H51A 0.88(3) . ?
O6A C3A 1.436(3) . ?
O6A C6A 1.439(3) . ?
O7A C7A 1.427(3) . ?
O7A H7A 0.86(4) . ?
C1A C2A 1.485(4) . ?
C2A C3A 1.516(3) . ?
C2A H21A 0.9700 . ?
C2A H22A 0.9700 . ?
C3A C4A 1.531(3) . ?
C3A H3A 0.9800 . ?
C4A C5A 1.518(3) . ?
C4A H4A 0.9800 . ?
C5A C6A 1.510(3) . ?
C5A H5A 0.9800 . ?
C6A C7A 1.512(3) . ?
C6A H6A 0.9800 . ?
C7A C8A 1.514(4) . ?
C7A H71A 0.9800 . ?
C8A H81A 0.9600 . ?
C8A H82A 0.9600 . ?
C8A H83A 0.9600 . ?
O1B C1B 1.194(3) . ?
O4B C1B 1.352(3) . ?
O4B C4B 1.452(3) . ?
O5B C5B 1.413(3) . ?
O5B H5B 0.81(4) . ?
O6B C3B 1.431(3) . ?
O6B C6B 1.435(3) . ?
O7B C7B 1.435(3) . ?
O7B H7B 0.83(4) . ?
C1B C2B 1.492(4) . ?
C2B C3B 1.506(4) . ?
C2B H21B 0.9700 . ?
C2B H22B 0.9700 . ?
C3B C4B 1.526(4) . ?
C3B H3B 0.9800 . ?
C4B C5B 1.510(4) . ?
C4B H4B 0.9800 . ?
C5B C6B 1.517(3) . ?
C5B H51B 0.9800 . ?
C6B C7B 1.508(3) . ?
C6B H6B 0.9800 . ?
C7B C8B 1.502(4) . ?
C7B H71B 0.9800 . ?
C8B H81B 0.9600 . ?
C8B H82B 0.9600 . ?
C8B H83B 0.9600 . ?

loop_
_geom_hbond_atom_site_label_D
_geom_hbond_atom_site_label_H
_geom_hbond_atom_site_label_A
_geom_hbond_distance_DH
_geom_hbond_distance_HA
_geom_hbond_distance_DA
_geom_hbond_angle_DHA
_geom_hbond_site_symmetry_A
_geom_hbond_publ_flag
O5A H51A O5A 0.88 2.06 2.8597(11) 151.0 4_556 yes
O7A H7A O7B 0.86 1.95 2.762(2) 158.0 3_655 yes
O5B H5B O7A 0.81 1.90 2.712(2) 173.1 . yes
O7B H7B O6A 0.83 2.27 2.889(2) 131.5 3_645 yes

loop_
_geom_torsion_atom_site_label_1
_geom_torsion_atom_site_label_2
_geom_torsion_atom_site_label_3
_geom_torsion_atom_site_label_4
_geom_torsion
_geom_torsion_site_symmetry_1
_geom_torsion_site_symmetry_2
_geom_torsion_site_symmetry_3
_geom_torsion_site_symmetry_4
_geom_torsion_publ_flag
C4A O4A C1A O1A -179.0(2) . . . . ?
C4A O4A C1A C2A 1.9(3) . . . . ?
O1A C1A C2A C3A 167.6(2) . . . . ?
O4A C1A C2A C3A -13.3(3) . . . . ?
C6A O6A C3A C2A 104.6(2) . . . . ?
C6A O6A C3A C4A -7.9(2) . . . . ?
C1A C2A C3A O6A -95.4(2) . . . . ?
C1A C2A C3A C4A 18.4(2) . . . . ?
C1A O4A C4A C5A 122.55(19) . . . . ?
C1A O4A C4A C3A 10.3(2) . . . . ?
O6A C3A C4A O4A 100.98(19) . . . . ?
C2A C3A C4A O4A -17.6(2) . . . . ?
O6A C3A C4A C5A -15.4(2) . . . . ?
C2A C3A C4A C5A -133.99(18) . . . . ?
O4A C4A C5A O5A 162.68(17) . . . . ?
C3A C4A C5A O5A -83.9(2) . . . . ?
O4A C4A C5A C6A -82.0(2) . . . . ?
C3A C4A C5A C6A 31.4(2) . . . . ?
C3A O6A C6A C5A 28.3(2) . . . . ?
C3A O6A C6A C7A 153.94(17) . . . . ?
O5A C5A C6A O6A 78.1(2) . . . . ?
C4A C5A C6A O6A -36.5(2) . . . . ?
O5A C5A C6A C7A -42.2(2) . . . . ?
C4A C5A C6A C7A -156.77(19) . . . . ?
O6A C6A C7A O7A 68.7(2) . . . . ?
C5A C6A C7A O7A -173.46(19) . . . . ?
O6A C6A C7A C8A -172.5(2) . . . . ?
C5A C6A C7A C8A -54.6(3) . . . . ?
C4B O4B C1B O1B 179.2(3) . . . . ?
C4B O4B C1B C2B -1.5(3) . . . . ?
O1B C1B C2B C3B 167.2(3) . . . . ?
O4B C1B C2B C3B -11.9(3) . . . . ?
C6B O6B C3B C2B 107.2(2) . . . . ?
C6B O6B C3B C4B -5.6(3) . . . . ?
C1B C2B C3B O6B -94.1(3) . . . . ?
C1B C2B C3B C4B 19.6(3) . . . . ?
C1B O4B C4B C5B 126.2(2) . . . . ?
C1B O4B C4B C3B 14.2(3) . . . . ?
O6B C3B C4B O4B 97.7(2) . . . . ?
C2B C3B C4B O4B -20.6(3) . . . . ?
O6B C3B C4B C5B -18.6(3) . . . . ?
C2B C3B C4B C5B -136.9(2) . . . . ?
O4B C4B C5B O5B 166.70(19) . . . . ?
C3B C4B C5B O5B -80.8(2) . . . . ?
O4B C4B C5B C6B -78.7(2) . . . . ?
C3B C4B C5B C6B 33.9(3) . . . . ?
C3B O6B C6B C7B 152.5(2) . . . . ?
C3B O6B C6B C5B 27.6(2) . . . . ?
O5B C5B C6B O6B 77.6(2) . . . . ?
C4B C5B C6B O6B -37.6(2) . . . . ?
O5B C5B C6B C7B -42.3(3) . . . . ?
C4B C5B C6B C7B -157.5(2) . . . . ?
O6B C6B C7B O7B 60.6(2) . . . . ?
C5B C6B C7B O7B 178.2(2) . . . . ?
O6B C6B C7B C8B 179.2(2) . . . . ?
C5B C6B C7B C8B -63.2(3) . . . . ?
